data_4309334
loop_
_publ_author_name
'Christian Zimmermann'
'Christopher E. Anson'
'Florian Weigend'
'Rodolphe Cl\'erac'
'Stefanie Dehnen'

_publ_contact_author
;
 Dr. Stefanie Dehnen
 Institut fuer Anorganische Chemie der Universitaet
  Engesserstrasse, Gebaeude 30.45
  D-76128 Karlsruhe
  Deutschland
;
_publ_contact_author_email dehnen@chemie.uni-karlsruhe.de
_publ_contact_author_fax 'Int + 721/608 7021'
_publ_contact_author_phone 'Int + 721/608 2850'
_publ_section_title
;
Unusual Syntheses, Structures, and Electronic Properties of Compounds
Containing Ternary, T3-Type Supertetrahedral M/Sn/S Anions
[M5Sn(\m3-S)4(SnS4)4]10- (M = Zn, Co)
;
_journal_name_full 'Inorganic Chemistry'
_journal_page_first 5686
_journal_page_last 5695
_journal_paper_doi 10.1021/ic050466o
_journal_volume 44
_journal_year 2005
_chemical_formula_sum 'Co5 H12 Na10 O6 S20 Sn5'
_chemical_formula_weight 1867.30
_space_group_IT_number 2
_symmetry_cell_setting triclinic
_symmetry_space_group_name_Hall '-P 1'
_symmetry_space_group_name_H-M 'P -1'
_atom_sites_solution_hydrogens none
_atom_sites_solution_primary direct
_atom_sites_solution_secondary difmap
_audit_creation_method SHELXL-97
_cell_angle_alpha 95.770(3)
_cell_angle_beta 117.889(3)
_cell_angle_gamma 98.364(3)
_cell_formula_units_Z 2
_cell_length_a 13.436(2)
_cell_length_b 13.570(2)
_cell_length_c 14.105(2)
_cell_measurement_reflns_used 2842
_cell_measurement_temperature 200(2)
_cell_measurement_theta_max 27.31
_cell_measurement_theta_min 2.38
_cell_volume 2206.7(6)
_computing_cell_refinement 'SMART-NT 5.6 (Bruker AXS Inc., 2000)'
_computing_data_collection 'SMART-NT 5.6 (Bruker AXS Inc., 2000)'
_computing_data_reduction 'SAINT+ 6.0 (Bruker AXS Inc., 2000)'
_computing_molecular_graphics 'SHELXTL 5.1 (Bruker AXS Inc., 1997)'
_computing_publication_material 'SHELXTL 5.1 (Bruker AXS Inc., 1997)'
_computing_structure_refinement 'SHELXTL 5.1 (Bruker AXS Inc., 1997)'
_computing_structure_solution 'SHELXTL 5.1 (Bruker AXS Inc., 1997)'
_diffrn_ambient_temperature 200(2)
_diffrn_detector_area_resol_mean 8.333
_diffrn_measured_fraction_theta_full 0.855
_diffrn_measured_fraction_theta_max 0.746
_diffrn_measurement_device_type 'Bruker SMART Apex'
_diffrn_measurement_method 'CCD area detector'
_diffrn_radiation_monochromator graphite
_diffrn_radiation_source 'rotating anode'
_diffrn_radiation_type MoK\a
_diffrn_radiation_wavelength 0.71073
_diffrn_reflns_av_R_equivalents 0.0256
_diffrn_reflns_av_sigmaI/netI 0.0523
_diffrn_reflns_limit_h_max 17
_diffrn_reflns_limit_h_min -5
_diffrn_reflns_limit_k_max 17
_diffrn_reflns_limit_k_min -17
_diffrn_reflns_limit_l_max 15
_diffrn_reflns_limit_l_min -18
_diffrn_reflns_number 8187
_diffrn_reflns_theta_full 25.00
_diffrn_reflns_theta_max 27.56
_diffrn_reflns_theta_min 2.04
_exptl_absorpt_coefficient_mu 5.674
_exptl_absorpt_correction_T_max 0.831
_exptl_absorpt_correction_T_min 0.550
_exptl_absorpt_correction_type multi-scan
_exptl_absorpt_process_details 'SADABS (Bruker AXS Inc., 2000)'
_exptl_crystal_colour black
_exptl_crystal_density_diffrn 2.810
_exptl_crystal_density_method 'not measured'
_exptl_crystal_description fragment
_exptl_crystal_F_000 1750
_exptl_crystal_size_max 0.22
_exptl_crystal_size_mid 0.15
_exptl_crystal_size_min 0.12
_refine_diff_density_max 2.811
_refine_diff_density_min -1.278
_refine_diff_density_rms 0.256
_refine_ls_extinction_method none
_refine_ls_goodness_of_fit_ref 1.069
_refine_ls_hydrogen_treatment noref
_refine_ls_matrix_type full
_refine_ls_number_parameters 450
_refine_ls_number_reflns 7622
_refine_ls_number_restraints 0
_refine_ls_restrained_S_all 1.069
_refine_ls_R_factor_all 0.1179
_refine_ls_R_factor_gt 0.0676
_refine_ls_shift/su_max 0.000
_refine_ls_shift/su_mean 0.000
_refine_ls_structure_factor_coef Fsqd
_refine_ls_weighting_details 'calc w=1/[\s^2^(Fo^2^)+(0.0630P)^2^+57.8332P] where P=(Fo^2^+2Fc^2^)/3'
_refine_ls_weighting_scheme calc
_refine_ls_wR_factor_gt 0.1523
_refine_ls_wR_factor_ref 0.1822
_reflns_number_gt 4912
_reflns_number_total 7622
_reflns_threshold_expression >2sigma(I)
_cod_data_source_file ic050466osi20050329_113347.cif
_cod_data_source_block compound_3
_cod_depositor_comments
;
 Removing the '_pupl_author_name' data item since it was not found in the
 core CIF dictionary and the same information was already provided in the
 official bibliography data items. No information was lost by removing this
 data item. Changing data name '_publ_author_adress' to '_publ_author_address'
 and moving the data item to the '_publ_author' loop.

 Antanas Vaitkus,
 2017-03-07
;
_cod_original_formula_sum 'H12 Co5 Na10 O6 S20 Sn5'
_cod_database_code 4309334

loop_
_symmetry_equiv_pos_as_xyz
'x, y, z'
'-x, -y, -z'

loop_
_atom_site_label
_atom_site_type_symbol
_atom_site_fract_x
_atom_site_fract_y
_atom_site_fract_z
_atom_site_U_iso_or_equiv
_atom_site_adp_type
_atom_site_occupancy
_atom_site_symmetry_multiplicity
_atom_site_calc_flag
_atom_site_refinement_flags
_atom_site_disorder_assembly
_atom_site_disorder_group
Sn1 Sn 0.74531(10) 0.41195(8) 0.34443(9) 0.0310(3) Uani 1 1 d . . .
Sn2 Sn 0.81845(9) 0.93892(8) 0.64715(9) 0.0291(3) Uani 1 1 d . . .
Sn3 Sn 0.66967(10) 0.86134(8) 0.04950(9) 0.0302(3) Uani 1 1 d . . .
Sn4 Sn 0.21753(9) 0.64274(9) 0.20326(10) 0.0356(3) Uani 1 1 d . . .
Co1 Co 0.77627(16) 0.67475(14) 0.49457(15) 0.0289(4) Uani 0.83 1 d P . .
Sn11 Sn 0.77627(16) 0.67475(14) 0.49457(15) 0.0289(4) Uani 0.17 1 d P . .
Co2 Co 0.70251(16) 0.63792(14) 0.19941(15) 0.0287(4) Uani 0.83 1 d P . .
Sn12 Sn 0.70251(16) 0.63792(14) 0.19941(15) 0.0287(4) Uani 0.17 1 d P . .
Co3 Co 0.48221(15) 0.53121(13) 0.27569(15) 0.0263(4) Uani 0.83 1 d P . .
Sn13 Sn 0.48221(15) 0.53121(13) 0.27569(15) 0.0263(4) Uani 0.17 1 d P . .
Co4 Co 0.74237(16) 0.89554(14) 0.35013(15) 0.0301(4) Uani 0.83 1 d P . .
Sn14 Sn 0.74237(16) 0.89554(14) 0.35013(15) 0.0301(4) Uani 0.17 1 d P . .
Co5 Co 0.44794(15) 0.75155(13) 0.13070(14) 0.0250(4) Uani 0.83 1 d P . .
Sn15 Sn 0.44794(15) 0.75155(13) 0.13070(14) 0.0250(4) Uani 0.17 1 d P . .
Co6 Co 0.52100(15) 0.78897(13) 0.42818(15) 0.0273(4) Uani 0.83 1 d P . .
Sn16 Sn 0.52100(15) 0.78897(13) 0.42818(15) 0.0273(4) Uani 0.17 1 d P . .
S1 S 0.8125(3) 0.7481(3) 0.3689(3) 0.0291(8) Uani 1 1 d . . .
S2 S 0.5813(3) 0.6357(3) 0.4496(3) 0.0263(8) Uani 1 1 d . . .
S3 S 0.5047(3) 0.5970(3) 0.1383(3) 0.0284(8) Uani 1 1 d . . .
S4 S 0.5453(3) 0.8680(3) 0.2974(3) 0.0262(8) Uani 1 1 d . . .
S5 S 0.8473(3) 0.5256(3) 0.5216(3) 0.0312(9) Uani 1 1 d . . .
S6 S 0.7701(4) 0.4882(3) 0.2069(4) 0.0347(9) Uani 1 1 d . . .
S7 S 0.5408(3) 0.3762(3) 0.2931(3) 0.0302(9) Uani 1 1 d . . .
S8 S 0.8829(4) 0.7811(3) 0.6645(3) 0.0367(10) Uani 1 1 d . . .
S9 S 0.8495(4) 1.0149(3) 0.5130(3) 0.0383(10) Uani 1 1 d . . .
S10 S 0.6152(4) 0.9064(4) 0.5928(4) 0.0425(11) Uani 1 1 d . . .
S11 S 0.7366(3) 0.7043(3) 0.0672(3) 0.0284(8) Uani 1 1 d . . .
S12 S 0.7761(4) 0.9767(3) 0.2257(3) 0.0343(9) Uani 1 1 d . . .
S13 S 0.4656(4) 0.8278(3) -0.0052(3) 0.0333(9) Uani 1 1 d . . .
S14 S 0.2880(3) 0.4878(3) 0.2290(3) 0.0300(9) Uani 1 1 d . . .
S15 S 0.2513(3) 0.7271(3) 0.0742(4) 0.0352(9) Uani 1 1 d . . .
S16 S 0.3262(3) 0.7580(3) 0.3804(4) 0.0352(9) Uani 1 1 d . . .
S17 S 0.8206(5) 0.2650(4) 0.3574(5) 0.0593(15) Uani 1 1 d . . .
S18 S 0.9188(4) 1.0568(3) 0.8145(3) 0.0346(9) Uani 1 1 d . . .
S19 S 0.6870(4) 0.9318(4) -0.0898(4) 0.0429(11) Uani 1 1 d . . .
S20 S 0.0178(4) 0.6062(4) 0.1387(6) 0.0634(17) Uani 1 1 d . . .
Na1 Na 0.6361(7) 0.4401(6) 0.5368(7) 0.056(2) Uani 1 1 d . . .
Na2 Na 0.6949(6) 1.0825(5) 0.7733(6) 0.0458(17) Uani 1 1 d . . .
Na3 Na 0.4821(8) 0.6164(6) -0.0761(7) 0.067(2) Uani 1 1 d . . .
Na4 Na 0.9754(12) 1.1261(10) 0.4286(11) 0.114(4) Uani 1 1 d . . .
Na5 Na 0.3849(14) 0.9391(11) 0.5435(12) 0.133(5) Uani 1 1 d . . .
Na6A Na 1.0491(11) 1.1643(12) 0.7319(11) 0.063(3) Uani 0.75 1 d P . 1
Na7A Na 0.5424(10) 1.0287(9) 0.1579(8) 0.051(3) Uani 0.75 1 d P . 1
Na1A Na 1.0100(10) 0.3838(10) 0.5754(12) 0.082(4) Uani 0.75 1 d P . 1
O1A O 0.4069(17) 0.8638(15) 0.6728(16) 0.063(5) Uiso 0.75 1 d P . 1
O2A O 0.9413(19) 0.2800(16) 0.6455(18) 0.076(6) Uiso 0.75 1 d P . 1
O3A O 0.230(3) 0.816(3) 0.499(3) 0.161(14) Uiso 0.75 1 d P A 1
Na6B Na 1.024(4) 1.209(3) 0.756(4) 0.062(12) Uani 0.25 1 d P . 2
Na7B Na 0.591(3) 1.100(3) 0.204(3) 0.064(10) Uani 0.25 1 d P . 2
Na1B Na 0.733(3) 0.753(2) 0.797(3) 0.052(7) Uiso 0.25 1 d P . 2
O3B O 1.007(5) 0.431(5) 0.668(6) 0.069(17) Uiso 0.25 1 d P B 2
Na8C Na 1.136(3) 0.799(2) 0.810(3) 0.141(12) Uani 0.50 1 d P . 3
Na9C Na 0.980(2) 0.6138(17) 0.906(2) 0.117(11) Uani 0.50 1 d P . 3
O4C O 0.881(3) 0.800(2) 0.903(3) 0.071(9) Uiso 0.50 1 d P C 3
O5C O 1.063(4) 0.662(4) 0.770(4) 0.112(15) Uiso 0.50 1 d P D 3
O6C O 1.093(2) 0.8970(19) 0.917(2) 0.043(6) Uiso 0.50 1 d P E 3
Na8D Na 1.0540(19) 0.9411(18) 0.9661(18) 0.099(9) Uani 0.50 1 d P . 4
Na9D Na 1.000(3) 0.6239(18) 0.818(3) 0.146(16) Uani 0.50 1 d P . 4
O4D O 0.8895(16) 0.6552(14) 0.9591(15) 0.022(4) Uiso 0.50 1 d P F 4
O5D O 1.150(3) 0.710(2) 0.839(2) 0.054(7) Uiso 0.50 1 d P G 4
O6D O 1.149(3) 0.860(3) 0.888(3) 0.086(10) Uiso 0.50 1 d P H 4
O11 O 0.756(3) 0.502(2) 0.002(3) 0.079(10) Uani 0.50 1 d P I 1

loop_
_atom_site_aniso_label
_atom_site_aniso_U_11
_atom_site_aniso_U_22
_atom_site_aniso_U_33
_atom_site_aniso_U_23
_atom_site_aniso_U_13
_atom_site_aniso_U_12
Sn1 0.0352(6) 0.0286(6) 0.0366(6) 0.0127(5) 0.0196(5) 0.0172(5)
Sn2 0.0307(6) 0.0304(6) 0.0246(5) 0.0035(4) 0.0115(5) 0.0103(4)
Sn3 0.0358(6) 0.0301(6) 0.0277(6) 0.0121(4) 0.0162(5) 0.0090(5)
Sn4 0.0228(6) 0.0365(6) 0.0434(7) 0.0132(5) 0.0117(5) 0.0074(5)
Co1 0.0305(10) 0.0266(9) 0.0267(9) 0.0058(7) 0.0104(8) 0.0100(7)
Sn11 0.0305(10) 0.0266(9) 0.0267(9) 0.0058(7) 0.0104(8) 0.0100(7)
Co2 0.0326(10) 0.0279(9) 0.0320(10) 0.0131(7) 0.0182(8) 0.0114(7)
Sn12 0.0326(10) 0.0279(9) 0.0320(10) 0.0131(7) 0.0182(8) 0.0114(7)
Co3 0.0248(9) 0.0238(8) 0.0312(10) 0.0091(7) 0.0131(8) 0.0076(7)
Sn13 0.0248(9) 0.0238(8) 0.0312(10) 0.0091(7) 0.0131(8) 0.0076(7)
Co4 0.0335(10) 0.0277(9) 0.0257(9) 0.0062(7) 0.0111(8) 0.0082(8)
Sn14 0.0335(10) 0.0277(9) 0.0257(9) 0.0062(7) 0.0111(8) 0.0082(8)
Co5 0.0252(9) 0.0265(9) 0.0258(9) 0.0100(7) 0.0126(7) 0.0089(7)
Sn15 0.0252(9) 0.0265(9) 0.0258(9) 0.0100(7) 0.0126(7) 0.0089(7)
Co6 0.0264(10) 0.0302(9) 0.0271(9) 0.0058(7) 0.0135(8) 0.0104(7)
Sn16 0.0264(10) 0.0302(9) 0.0271(9) 0.0058(7) 0.0135(8) 0.0104(7)
S1 0.030(2) 0.0282(19) 0.029(2) 0.0075(16) 0.0134(17) 0.0092(16)
S2 0.025(2) 0.0282(19) 0.0241(19) 0.0063(15) 0.0097(16) 0.0087(15)
S3 0.032(2) 0.030(2) 0.027(2) 0.0129(16) 0.0155(17) 0.0111(16)
S4 0.027(2) 0.0291(19) 0.0225(18) 0.0046(15) 0.0116(16) 0.0091(15)
S5 0.030(2) 0.034(2) 0.027(2) 0.0100(16) 0.0087(17) 0.0174(17)
S6 0.044(3) 0.031(2) 0.039(2) 0.0130(18) 0.025(2) 0.0177(18)
S7 0.032(2) 0.0271(19) 0.037(2) 0.0114(17) 0.0178(18) 0.0143(16)
S8 0.042(3) 0.034(2) 0.027(2) 0.0058(17) 0.0081(19) 0.0191(19)
S9 0.049(3) 0.030(2) 0.029(2) 0.0050(17) 0.015(2) 0.0003(19)
S10 0.029(2) 0.058(3) 0.034(2) -0.010(2) 0.0121(19) 0.014(2)
S11 0.036(2) 0.0261(18) 0.031(2) 0.0120(15) 0.0197(18) 0.0110(16)
S12 0.035(2) 0.032(2) 0.031(2) 0.0074(17) 0.0141(19) 0.0019(17)
S13 0.035(2) 0.031(2) 0.036(2) 0.0169(17) 0.0166(19) 0.0095(17)
S14 0.025(2) 0.0282(19) 0.038(2) 0.0098(16) 0.0155(18) 0.0073(15)
S15 0.027(2) 0.039(2) 0.041(2) 0.0168(19) 0.0152(19) 0.0102(17)
S16 0.024(2) 0.036(2) 0.042(2) 0.0024(18) 0.0150(19) 0.0063(17)
S17 0.069(4) 0.041(3) 0.092(4) 0.034(3) 0.048(3) 0.039(3)
S18 0.033(2) 0.038(2) 0.024(2) -0.0031(16) 0.0095(18) 0.0052(18)
S19 0.055(3) 0.044(2) 0.038(2) 0.021(2) 0.027(2) 0.010(2)
S20 0.030(3) 0.052(3) 0.106(5) 0.026(3) 0.028(3) 0.010(2)
Na1 0.062(5) 0.065(5) 0.055(5) 0.022(4) 0.037(4) 0.018(4)
Na2 0.037(4) 0.054(4) 0.050(4) 0.012(3) 0.022(3) 0.018(3)
Na3 0.074(6) 0.062(5) 0.049(5) 0.012(4) 0.019(5) 0.005(4)
Na4 0.123(11) 0.131(11) 0.112(10) 0.039(9) 0.070(9) 0.037(9)
Na5 0.156(13) 0.136(12) 0.117(11) 0.010(9) 0.072(10) 0.052(10)
Na6A 0.048(7) 0.082(10) 0.050(8) 0.026(7) 0.019(6) -0.001(7)
Na7A 0.056(7) 0.065(7) 0.042(6) 0.024(5) 0.026(5) 0.031(6)
Na1A 0.051(7) 0.073(8) 0.097(10) 0.039(7) 0.011(7) 0.020(6)
Na6B 0.06(2) 0.07(3) 0.06(2) -0.019(19) 0.04(2) 0.006(18)
Na7B 0.05(2) 0.048(19) 0.06(2) 0.013(16) 0.011(17) -0.025(16)
Na8C 0.14(2) 0.14(2) 0.19(3) -0.03(2) 0.13(2) 0.022(19)
Na9C 0.092(18) 0.070(14) 0.089(17) -0.004(13) -0.027(15) -0.004(12)
Na8D 0.075(14) 0.103(16) 0.071(13) 0.046(12) 0.002(12) -0.020(12)
Na9D 0.14(3) 0.073(16) 0.10(2) 0.015(15) -0.05(2) 0.033(16)
O11 0.10(3) 0.07(2) 0.08(2) 0.001(17) 0.07(2) -0.002(18)

loop_
_atom_type_symbol
_atom_type_description
_atom_type_scat_dispersion_real
_atom_type_scat_dispersion_imag
_atom_type_scat_source
O O 0.0106 0.0060 'International Tables Vol C Tables 4.2.6.8 and 6.1.1.4'
H H 0.0000 0.0000 'International Tables Vol C Tables 4.2.6.8 and 6.1.1.4'
Na Na 0.0362 0.0249 'International Tables Vol C Tables 4.2.6.8 and 6.1.1.4'
S S 0.1246 0.1234 'International Tables Vol C Tables 4.2.6.8 and 6.1.1.4'
Co Co 0.3494 0.9721 'International Tables Vol C Tables 4.2.6.8 and 6.1.1.4'
Sn Sn -0.6537 1.4246 'International Tables Vol C Tables 4.2.6.8 and 6.1.1.4'

loop_
_geom_angle_atom_site_label_1
_geom_angle_atom_site_label_2
_geom_angle_atom_site_label_3
_geom_angle
_geom_angle_site_symmetry_1
_geom_angle_site_symmetry_3
_geom_angle_publ_flag
S17 Sn1 S6 106.93(18) . . ?
S17 Sn1 S5 109.31(19) . . ?
S6 Sn1 S5 111.79(15) . . ?
S17 Sn1 S7 112.80(17) . . ?
S6 Sn1 S7 109.48(14) . . ?
S5 Sn1 S7 106.60(15) . . ?
S17 Sn1 Na3 107.9(2) . 2_665 ?
S6 Sn1 Na3 57.71(18) . 2_665 ?
S5 Sn1 Na3 142.69(18) . 2_665 ?
S7 Sn1 Na3 55.75(19) . 2_665 ?
S17 Sn1 Na1A 104.3(3) . 2_766 ?
S6 Sn1 Na1A 59.9(3) . 2_766 ?
S5 Sn1 Na1A 56.2(3) . 2_766 ?
S7 Sn1 Na1A 142.8(2) . 2_766 ?
Na3 Sn1 Na1A 115.4(2) 2_665 2_766 ?
S17 Sn1 Na1A 55.3(3) . . ?
S6 Sn1 Na1A 115.2(3) . . ?
S5 Sn1 Na1A 55.1(3) . . ?
S7 Sn1 Na1A 135.3(3) . . ?
Na3 Sn1 Na1A 161.1(3) 2_665 . ?
Na1A Sn1 Na1A 66.1(3) 2_766 . ?
S17 Sn1 Na1 109.4(2) . . ?
S6 Sn1 Na1 143.65(16) . . ?
S5 Sn1 Na1 55.15(17) . . ?
S7 Sn1 Na1 55.37(16) . . ?
Na3 Sn1 Na1 109.6(2) 2_665 . ?
Na1A Sn1 Na1 109.9(3) 2_766 . ?
Na1A Sn1 Na1 86.1(3) . . ?
S18 Sn2 S9 107.98(15) . . ?
S18 Sn2 S8 111.61(15) . . ?
S9 Sn2 S8 110.31(17) . . ?
S18 Sn2 S10 107.79(16) . . ?
S9 Sn2 S10 109.79(17) . . ?
S8 Sn2 S10 109.30(17) . . ?
S18 Sn2 Na2 53.23(16) . . ?
S9 Sn2 Na2 114.34(16) . . ?
S8 Sn2 Na2 135.34(17) . . ?
S10 Sn2 Na2 55.57(16) . . ?
S18 Sn2 Na5 105.9(3) . 2_676 ?
S9 Sn2 Na5 57.2(3) . 2_676 ?
S8 Sn2 Na5 142.4(3) . 2_676 ?
S10 Sn2 Na5 55.8(3) . 2_676 ?
Na2 Sn2 Na5 69.0(3) . 2_676 ?
S18 Sn2 Na4 108.4(3) . 2_776 ?
S9 Sn2 Na4 58.6(2) . 2_776 ?
S8 Sn2 Na4 55.6(2) . 2_776 ?
S10 Sn2 Na4 143.8(3) . 2_776 ?
Na2 Sn2 Na4 159.4(3) . 2_776 ?
Na5 Sn2 Na4 113.5(3) 2_676 2_776 ?
S18 Sn2 Na6A 50.8(3) . . ?
S9 Sn2 Na6A 59.4(2) . . ?
S8 Sn2 Na6A 114.3(3) . . ?
S10 Sn2 Na6A 136.0(3) . . ?
Na2 Sn2 Na6A 88.4(3) . . ?
Na5 Sn2 Na6A 90.4(3) 2_676 . ?
Na4 Sn2 Na6A 71.3(4) 2_776 . ?
S19 Sn3 S11 110.66(16) . . ?
S19 Sn3 S13 106.33(15) . . ?
S11 Sn3 S13 109.72(14) . . ?
S19 Sn3 S12 112.45(16) . . ?
S11 Sn3 S12 108.94(14) . . ?
S13 Sn3 S12 108.69(15) . . ?
S19 Sn3 Na3 106.77(19) . . ?
S11 Sn3 Na3 56.49(18) . . ?
S13 Sn3 Na3 56.58(19) . . ?
S12 Sn3 Na3 140.73(17) . . ?
S19 Sn3 Na7A 53.3(2) . 2_675 ?
S11 Sn3 Na7A 139.0(2) . 2_675 ?
S13 Sn3 Na7A 55.6(2) . 2_675 ?
S12 Sn3 Na7A 112.0(2) . 2_675 ?
Na3 Sn3 Na7A 89.8(2) . 2_675 ?
S19 Sn3 Na7A 106.9(2) . . ?
S11 Sn3 Na7A 142.39(18) . . ?
S13 Sn3 Na7A 56.8(2) . . ?
S12 Sn3 Na7A 55.8(2) . . ?
Na3 Sn3 Na7A 110.9(3) . . ?
Na7A Sn3 Na7A 66.7(3) 2_675 . ?
S19 Sn3 Na6A 111.9(2) . 2_776 ?
S11 Sn3 Na6A 55.5(3) . 2_776 ?
S13 Sn3 Na6A 141.7(2) . 2_776 ?
S12 Sn3 Na6A 57.0(3) . 2_776 ?
Na3 Sn3 Na6A 109.5(3) . 2_776 ?
Na7A Sn3 Na6A 159.4(3) 2_675 2_776 ?
Na7A Sn3 Na6A 110.7(3) . 2_776 ?
S20 Sn4 S14 109.50(16) . . ?
S20 Sn4 S15 107.63(19) . . ?
S14 Sn4 S15 113.67(15) . . ?
S20 Sn4 S16 112.9(2) . . ?
S14 Sn4 S16 106.26(15) . . ?
S15 Sn4 S16 107.01(15) . . ?
S20 Sn4 Na1 109.4(2) . 2_666 ?
S14 Sn4 Na1 54.16(17) . 2_666 ?
S15 Sn4 Na1 142.97(16) . 2_666 ?
S16 Sn4 Na1 56.09(17) . 2_666 ?
S20 Sn4 Na2 106.78(17) . 2_676 ?
S14 Sn4 Na2 143.72(14) . 2_676 ?
S15 Sn4 Na2 53.20(16) . 2_676 ?
S16 Sn4 Na2 58.19(15) . 2_676 ?
Na1 Sn4 Na2 112.81(18) 2_666 2_676 ?
S20 Sn4 Na9C 53.4(5) . 2_666 ?
S14 Sn4 Na9C 57.5(4) . 2_666 ?
S15 Sn4 Na9C 116.9(5) . 2_666 ?
S16 Sn4 Na9C 136.1(6) . 2_666 ?
Na1 Sn4 Na9C 87.2(5) 2_666 2_666 ?
Na2 Sn4 Na9C 156.9(4) 2_676 2_666 ?
S8 Co1 S1 109.15(17) . . ?
S8 Co1 S2 109.26(17) . . ?
S1 Co1 S2 115.16(15) . . ?
S8 Co1 S5 103.91(15) . . ?
S1 Co1 S5 110.55(16) . . ?
S2 Co1 S5 108.21(15) . . ?
S8 Co1 Na1A 104.3(3) . 2_766 ?
S1 Co1 Na1A 57.0(2) . 2_766 ?
S2 Co1 Na1A 145.9(2) . 2_766 ?
S5 Co1 Na1A 56.5(2) . 2_766 ?
S8 Co1 Na4 55.5(3) . 2_776 ?
S1 Co1 Na4 56.6(2) . 2_776 ?
S2 Co1 Na4 146.0(2) . 2_776 ?
S5 Co1 Na4 105.2(3) . 2_776 ?
Na1A Co1 Na4 62.2(3) 2_766 2_776 ?
S3 Co2 S6 108.85(16) . . ?
S3 Co2 S1 114.81(16) . . ?
S6 Co2 S1 109.49(16) . . ?
S3 Co2 S11 110.11(15) . . ?
S6 Co2 S11 102.81(16) . . ?
S1 Co2 S11 110.09(16) . . ?
S3 Co2 Na3 55.08(19) . . ?
S6 Co2 Na3 106.3(2) . . ?
S1 Co2 Na3 143.99(18) . . ?
S11 Co2 Na3 56.82(18) . . ?
S14 Co3 S3 111.49(15) . . ?
S14 Co3 S2 107.31(16) . . ?
S3 Co3 S2 116.03(15) . . ?
S14 Co3 S7 103.63(15) . . ?
S3 Co3 S7 110.02(16) . . ?
S2 Co3 S7 107.56(15) . . ?
S14 Co3 Na3 107.74(19) . 2_665 ?
S3 Co3 Na3 56.84(17) . 2_665 ?
S2 Co3 Na3 143.93(18) . 2_665 ?
S7 Co3 Na3 55.52(17) . 2_665 ?
S1 Co4 S9 109.99(16) . . ?
S1 Co4 S12 110.74(17) . . ?
S9 Co4 S12 102.78(16) . . ?
S1 Co4 S4 113.19(15) . . ?
S9 Co4 S4 109.92(17) . . ?
S12 Co4 S4 109.72(16) . . ?
S3 Co5 S15 110.71(16) . . ?
S3 Co5 S4 114.47(15) . . ?
S15 Co5 S4 106.81(16) . . ?
S3 Co5 S13 111.15(16) . . ?
S15 Co5 S13 103.61(16) . . ?
S4 Co5 S13 109.46(15) . . ?
S3 Co5 Na3 55.64(17) . . ?
S15 Co5 Na3 108.66(19) . . ?
S4 Co5 Na3 144.24(18) . . ?
S13 Co5 Na3 57.46(17) . . ?
S10 Co6 S16 105.03(17) . . ?
S10 Co6 S2 111.65(16) . . ?
S16 Co6 S2 108.11(15) . . ?
S10 Co6 S4 107.53(17) . . ?
S16 Co6 S4 109.09(16) . . ?
S2 Co6 S4 114.96(15) . . ?
Co4 S1 Co1 107.93(18) . . ?
Co4 S1 Co2 106.48(16) . . ?
Co1 S1 Co2 107.60(16) . . ?
Co4 S1 Na6A 85.5(3) . 2_776 ?
Co1 S1 Na6A 157.8(3) . 2_776 ?
Co2 S1 Na6A 84.3(3) . 2_776 ?
Co4 S1 Na4 86.2(3) . 2_776 ?
Co1 S1 Na4 83.6(3) . 2_776 ?
Co2 S1 Na4 158.7(3) . 2_776 ?
Na6A S1 Na4 79.7(4) 2_776 2_776 ?
Co4 S1 Na1A 157.7(3) . 2_766 ?
Co1 S1 Na1A 83.3(3) . 2_766 ?
Co2 S1 Na1A 87.5(3) . 2_766 ?
Na6A S1 Na1A 78.6(4) 2_776 2_766 ?
Na4 S1 Na1A 75.7(4) 2_776 2_766 ?
Co6 S2 Co3 106.34(15) . . ?
Co6 S2 Co1 105.30(16) . . ?
Co3 S2 Co1 106.11(17) . . ?
Co6 S2 Na1 85.8(2) . 2_666 ?
Co3 S2 Na1 85.0(2) . 2_666 ?
Co1 S2 Na1 160.8(2) . 2_666 ?
Co6 S2 Na1 160.8(2) . . ?
Co3 S2 Na1 85.7(2) . . ?
Co1 S2 Na1 84.95(19) . . ?
Na1 S2 Na1 80.3(3) 2_666 . ?
Co5 S3 Co2 105.34(16) . . ?
Co5 S3 Co3 107.09(17) . . ?
Co2 S3 Co3 106.81(15) . . ?
Co5 S3 Na3 83.5(2) . . ?
Co2 S3 Na3 84.3(2) . . ?
Co3 S3 Na3 161.4(2) . . ?
Co5 S3 Na3 162.1(2) . 2_665 ?
Co2 S3 Na3 85.6(2) . 2_665 ?
Co3 S3 Na3 82.4(2) . 2_665 ?
Na3 S3 Na3 83.6(3) . 2_665 ?
Co5 S4 Co4 106.33(17) . . ?
Co5 S4 Co6 107.81(16) . . ?
Co4 S4 Co6 107.10(15) . . ?
Co5 S4 Na5 159.1(3) . 2_676 ?
Co4 S4 Na5 84.4(3) . 2_676 ?
Co6 S4 Na5 85.2(3) . 2_676 ?
Co5 S4 Na7A 85.3(3) . . ?
Co4 S4 Na7A 83.9(2) . . ?
Co6 S4 Na7A 159.0(3) . . ?
Na5 S4 Na7A 78.0(4) 2_676 . ?
Co5 S4 Na2 84.24(18) . 2_676 ?
Co4 S4 Na2 158.4(2) . 2_676 ?
Co6 S4 Na2 86.66(18) . 2_676 ?
Na5 S4 Na2 80.2(3) 2_676 2_676 ?
Na7A S4 Na2 78.2(3) . 2_676 ?
Co1 S5 Sn1 106.05(15) . . ?
Co1 S5 Na1A 161.1(3) . . ?
Sn1 S5 Na1A 83.2(3) . . ?
Co1 S5 Na1 86.3(2) . . ?
Sn1 S5 Na1 83.5(2) . . ?
Na1A S5 Na1 111.4(3) . . ?
Co1 S5 Na1A 83.2(3) . 2_766 ?
Sn1 S5 Na1A 81.9(3) . 2_766 ?
Na1A S5 Na1A 81.8(4) . 2_766 ?
Na1 S5 Na1A 158.9(3) . 2_766 ?
Co2 S6 Sn1 106.90(18) . . ?
Co2 S6 Na3 85.0(2) . 2_665 ?
Sn1 S6 Na3 79.7(2) . 2_665 ?
Co2 S6 Na1A 84.4(3) . 2_766 ?
Sn1 S6 Na1A 78.9(3) . 2_766 ?
Na3 S6 Na1A 152.2(4) 2_665 2_766 ?
Co3 S7 Sn1 106.86(16) . . ?
Co3 S7 Na3 83.4(2) . 2_665 ?
Sn1 S7 Na3 80.8(2) . 2_665 ?
Co3 S7 Na1 86.9(2) . . ?
Sn1 S7 Na1 82.96(19) . . ?
Na3 S7 Na1 157.8(3) 2_665 . ?
Co3 S7 Na1B 91.7(5) . 2_666 ?
Sn1 S7 Na1B 160.8(6) . 2_666 ?
Na3 S7 Na1B 96.5(6) 2_665 2_666 ?
Na1 S7 Na1B 103.7(6) . 2_666 ?
Co1 S8 Sn2 107.15(16) . . ?
Co1 S8 Na4 84.7(3) . 2_776 ?
Sn2 S8 Na4 82.6(3) . 2_776 ?
Co1 S8 Na8C 123.5(5) . . ?
Sn2 S8 Na8C 116.1(7) . . ?
Na4 S8 Na8C 67.5(7) 2_776 . ?
Co1 S8 Na9D 101.3(5) . . ?
Sn2 S8 Na9D 148.9(7) . . ?
Na4 S8 Na9D 112.8(10) 2_776 . ?
Na8C S8 Na9D 53.6(10) . . ?
Co1 S8 Na1B 107.9(6) . . ?
Sn2 S8 Na1B 81.6(5) . . ?
Na4 S8 Na1B 162.1(6) 2_776 . ?
Na8C S8 Na1B 112.6(8) . . ?
Na9D S8 Na1B 77.8(11) . . ?
Co4 S9 Sn2 105.40(16) . . ?
Co4 S9 Na4 92.2(3) . . ?
Sn2 S9 Na4 157.1(3) . . ?
Co4 S9 Na5 83.3(3) . 2_676 ?
Sn2 S9 Na5 81.0(3) . 2_676 ?
Na4 S9 Na5 116.3(4) . 2_676 ?
Co4 S9 Na4 84.1(3) . 2_776 ?
Sn2 S9 Na4 79.9(3) . 2_776 ?
Na4 S9 Na4 87.6(4) . 2_776 ?
Na5 S9 Na4 153.3(4) 2_676 2_776 ?
Co4 S9 Na6A 165.8(4) . . ?
Sn2 S9 Na6A 80.2(2) . . ?
Na4 S9 Na6A 79.5(4) . . ?
Na5 S9 Na6A 110.7(4) 2_676 . ?
Na4 S9 Na6A 84.1(4) 2_776 . ?
Co6 S10 Sn2 106.23(18) . . ?
Co6 S10 Na5 86.6(3) . . ?
Sn2 S10 Na5 161.4(4) . . ?
Co6 S10 Na2 166.7(2) . . ?
Sn2 S10 Na2 82.17(18) . . ?
Na5 S10 Na2 83.0(3) . . ?
Co6 S10 Na5 85.5(3) . 2_676 ?
Sn2 S10 Na5 82.1(3) . 2_676 ?
Na5 S10 Na5 85.7(5) . 2_676 ?
Na2 S10 Na5 85.6(3) . 2_676 ?
Co2 S11 Sn3 106.76(17) . . ?
Co2 S11 Na6B 87.0(9) . 2_776 ?
Sn3 S11 Na6B 97.4(8) . 2_776 ?
Co2 S11 Na3 82.4(2) . . ?
Sn3 S11 Na3 81.4(2) . . ?
Na6B S11 Na3 168.5(8) 2_776 . ?
Co2 S11 Na6A 83.0(3) . 2_776 ?
Sn3 S11 Na6A 83.7(3) . 2_776 ?
Na6B S11 Na6A 16.0(6) 2_776 2_776 ?
Na3 S11 Na6A 155.2(4) . 2_776 ?
Co4 S12 Sn3 107.10(16) . . ?
Co4 S12 Na7A 84.7(2) . . ?
Sn3 S12 Na7A 82.8(3) . . ?
Co4 S12 Na4 86.0(3) . . ?
Sn3 S12 Na4 160.8(3) . . ?
Na7A S12 Na4 113.0(4) . . ?
Co4 S12 Na7B 89.1(6) . . ?
Sn3 S12 Na7B 99.6(7) . . ?
Na7A S12 Na7B 19.5(5) . . ?
Na4 S12 Na7B 94.5(7) . . ?
Co4 S12 Na6A 82.6(3) . 2_776 ?
Sn3 S12 Na6A 82.2(3) . 2_776 ?
Na7A S12 Na6A 156.5(4) . 2_776 ?
Na4 S12 Na6A 85.8(4) . 2_776 ?
Na7B S12 Na6A 171.7(6) . 2_776 ?
Co4 S12 Na8C 142.0(6) . 2_776 ?
Sn3 S12 Na8C 109.0(6) . 2_776 ?
Na7A S12 Na8C 88.3(6) . 2_776 ?
Na4 S12 Na8C 62.7(7) . 2_776 ?
Na7B S12 Na8C 73.6(7) . 2_776 ?
Na6A S12 Na8C 113.7(5) 2_776 2_776 ?
Co5 S13 Sn3 106.17(16) . . ?
Co5 S13 Na7B 161.7(7) . 2_675 ?
Sn3 S13 Na7B 91.8(7) . 2_675 ?
Co5 S13 Na3 81.3(2) . . ?
Sn3 S13 Na3 81.1(2) . . ?
Na7B S13 Na3 98.6(9) 2_675 . ?
Co5 S13 Na7A 163.0(3) . 2_675 ?
Sn3 S13 Na7A 82.9(2) . 2_675 ?
Na7B S13 Na7A 20.2(6) 2_675 2_675 ?
Na3 S13 Na7A 114.8(3) . 2_675 ?
Co5 S13 Na7A 85.0(2) . . ?
Sn3 S13 Na7A 81.9(2) . . ?
Na7B S13 Na7A 101.2(8) 2_675 . ?
Na3 S13 Na7A 154.3(3) . . ?
Na7A S13 Na7A 82.0(3) 2_675 . ?
Co3 S14 Sn4 106.14(15) . . ?
Co3 S14 Na1 87.1(2) . 2_666 ?
Sn4 S14 Na1 84.5(2) . 2_666 ?
Co3 S14 Na9C 160.3(7) . 2_666 ?
Sn4 S14 Na9C 82.5(5) . 2_666 ?
Na1 S14 Na9C 111.7(7) 2_666 2_666 ?
Co3 S14 Na1B 96.5(6) . 2_666 ?
Sn4 S14 Na1B 156.0(6) . 2_666 ?
Na1 S14 Na1B 105.0(6) 2_666 2_666 ?
Na9C S14 Na1B 73.5(7) 2_666 2_666 ?
Co5 S15 Sn4 107.63(16) . . ?
Co5 S15 Na2 87.95(19) . 2_676 ?
Sn4 S15 Na2 85.7(2) . 2_676 ?
Co5 S15 Na9C 151.9(6) . 1_454 ?
Sn4 S15 Na9C 82.8(6) . 1_454 ?
Na2 S15 Na9C 119.3(6) 2_676 1_454 ?
Co6 S16 Sn4 107.81(18) . . ?
Co6 S16 Na5 87.2(4) . . ?
Sn4 S16 Na5 157.0(3) . . ?
Co6 S16 Na1 85.8(2) . 2_666 ?
Sn4 S16 Na1 82.3(2) . 2_666 ?
Na5 S16 Na1 116.9(4) . 2_666 ?
Co6 S16 Na2 85.43(18) . 2_676 ?
Sn4 S16 Na2 80.83(18) . 2_676 ?
Na5 S16 Na2 83.2(4) . 2_676 ?
Na1 S16 Na2 157.6(3) 2_666 2_676 ?
Sn1 S17 Na8C 115.4(8) . 2_766 ?
Sn1 S17 Na4 162.3(4) . 1_545 ?
Na8C S17 Na4 71.5(8) 2_766 1_545 ?
Sn1 S17 Na1A 84.6(3) . . ?
Na8C S17 Na1A 121.6(7) 2_766 . ?
Na4 S17 Na1A 78.2(4) 1_545 . ?
Sn1 S17 Na7B 99.9(8) . 1_545 ?
Na8C S17 Na7B 80.2(10) 2_766 1_545 ?
Na4 S17 Na7B 97.3(8) 1_545 1_545 ?
Na1A S17 Na7B 153.6(7) . 1_545 ?
Sn2 S18 Na6B 100.0(8) . . ?
Sn2 S18 Na6A 89.1(3) . . ?
Na6B S18 Na6A 17.3(7) . . ?
Sn2 S18 Na8D 103.2(6) . . ?
Na6B S18 Na8D 120.1(11) . . ?
Na6A S18 Na8D 110.5(6) . . ?
Sn2 S18 Na2 85.4(2) . . ?
Na6B S18 Na2 111.3(9) . . ?
Na6A S18 Na2 124.2(4) . . ?
Na8D S18 Na2 124.9(6) . . ?
Sn2 S18 Na8D 134.8(4) . 2_777 ?
Na6B S18 Na8D 125.2(9) . 2_777 ?
Na6A S18 Na8D 134.0(5) . 2_777 ?
Na8D S18 Na8D 55.2(12) . 2_777 ?
Na2 S18 Na8D 80.1(5) . 2_777 ?
Sn3 S19 Na7A 86.4(2) . 2_675 ?
Sn3 S19 Na2 159.8(3) . 1_554 ?
Na7A S19 Na2 82.7(3) 2_675 1_554 ?
Sn3 S19 Na1B 100.8(6) . 1_554 ?
Na7A S19 Na1B 123.7(6) 2_675 1_554 ?
Na2 S19 Na1B 99.3(6) 1_554 1_554 ?
Sn3 S19 Na8D 102.9(4) . 2_776 ?
Na7A S19 Na8D 137.4(6) 2_675 2_776 ?
Na2 S19 Na8D 74.7(4) 1_554 2_776 ?
Na1B S19 Na8D 95.7(8) 1_554 2_776 ?
Sn3 S19 Na7B 84.3(6) . 2_675 ?
Na7A S19 Na7B 18.6(7) 2_675 2_675 ?
Na2 S19 Na7B 90.5(6) 1_554 2_675 ?
Na1B S19 Na7B 105.9(9) 1_554 2_675 ?
Na8D S19 Na7B 155.6(9) 2_776 2_675 ?
Sn4 S20 Na9C 87.7(6) . 2_666 ?
Sn4 S20 Na6B 104.5(8) . 2_676 ?
Na9C S20 Na6B 155.2(12) 2_666 2_676 ?
Sn4 S20 Na9C 88.6(6) . 1_454 ?
Na9C S20 Na9C 87.2(8) 2_666 1_454 ?
Na6B S20 Na9C 114.1(10) 2_676 1_454 ?
Sn4 S20 Na9D 96.2(7) . 2_666 ?
Na9C S20 Na9D 25.7(9) 2_666 2_666 ?
Na6B S20 Na9D 129.8(13) 2_676 2_666 ?
Na9C S20 Na9D 111.6(9) 1_454 2_666 ?
S14 Na1 S5 102.3(3) 2_666 . ?
S14 Na1 S7 174.8(3) 2_666 . ?
S5 Na1 S7 80.6(2) . . ?
S14 Na1 S2 77.5(2) 2_666 2_666 ?
S5 Na1 S2 177.0(3) . 2_666 ?
S7 Na1 S2 99.4(3) . 2_666 ?
S14 Na1 S16 80.4(2) 2_666 2_666 ?
S5 Na1 S16 106.4(3) . 2_666 ?
S7 Na1 S16 103.0(3) . 2_666 ?
S2 Na1 S16 76.6(2) 2_666 2_666 ?
S14 Na1 S2 99.7(3) 2_666 . ?
S5 Na1 S2 77.3(2) . . ?
S7 Na1 S2 76.6(2) . . ?
S2 Na1 S2 99.7(3) 2_666 . ?
S16 Na1 S2 176.2(3) 2_666 . ?
S14 Na1 Sn4 41.35(12) 2_666 2_666 ?
S5 Na1 Sn4 97.8(2) . 2_666 ?
S7 Na1 Sn4 143.0(3) . 2_666 ?
S2 Na1 Sn4 84.00(18) 2_666 2_666 ?
S16 Na1 Sn4 41.57(13) 2_666 2_666 ?
S2 Na1 Sn4 139.6(3) . 2_666 ?
S14 Na1 Sn1 142.2(3) 2_666 . ?
S5 Na1 Sn1 41.39(13) . . ?
S7 Na1 Sn1 41.67(13) . . ?
S2 Na1 Sn1 139.4(3) 2_666 . ?
S16 Na1 Sn1 98.5(2) 2_666 . ?
S2 Na1 Sn1 83.76(19) . . ?
Sn4 Na1 Sn1 119.1(2) 2_666 . ?
S14 Na1 Sn13 39.29(13) 2_666 2_666 ?
S5 Na1 Sn13 139.8(3) . 2_666 ?
S7 Na1 Sn13 136.8(3) . 2_666 ?
S2 Na1 Sn13 39.35(12) 2_666 2_666 ?
S16 Na1 Sn13 82.37(19) 2_666 2_666 ?
S2 Na1 Sn13 95.3(2) . 2_666 ?
Sn4 Na1 Sn13 62.48(13) 2_666 2_666 ?
Sn1 Na1 Sn13 178.3(3) . 2_666 ?
S14 Na1 Sn16 83.70(19) 2_666 2_666 ?
S5 Na1 Sn16 144.1(3) . 2_666 ?
S7 Na1 Sn16 96.5(2) . 2_666 ?
S2 Na1 Sn16 38.96(12) 2_666 2_666 ?
S16 Na1 Sn16 38.95(12) 2_666 2_666 ?
S2 Na1 Sn16 137.3(3) . 2_666 ?
Sn4 Na1 Sn16 63.34(12) 2_666 2_666 ?
Sn1 Na1 Sn16 118.9(2) . 2_666 ?
Sn13 Na1 Sn16 60.92(13) 2_666 2_666 ?
S18 Na2 S15 102.7(2) . 2_676 ?
S18 Na2 S10 82.9(2) . . ?
S15 Na2 S10 170.9(3) 2_676 . ?
S18 Na2 S19 90.7(2) . 1_556 ?
S15 Na2 S19 100.2(3) 2_676 1_556 ?
S10 Na2 S19 86.7(2) . 1_556 ?
S18 Na2 S4 170.7(3) . 2_676 ?
S15 Na2 S4 76.7(2) 2_676 2_676 ?
S10 Na2 S4 96.5(2) . 2_676 ?
S19 Na2 S4 98.6(2) 1_556 2_676 ?
S18 Na2 S16 95.7(2) . 2_676 ?
S15 Na2 S16 79.4(2) 2_676 2_676 ?
S10 Na2 S16 93.1(2) . 2_676 ?
S19 Na2 S16 173.6(3) 1_556 2_676 ?
S4 Na2 S16 75.06(18) 2_676 2_676 ?
S18 Na2 Sn2 41.34(13) . . ?
S15 Na2 Sn2 141.7(2) 2_676 . ?
S10 Na2 Sn2 42.26(13) . . ?
S19 Na2 Sn2 94.0(2) 1_556 . ?
S4 Na2 Sn2 136.0(2) 2_676 . ?
S16 Na2 Sn2 90.1(2) 2_676 . ?
S18 Na2 Sn4 90.7(2) . 2_676 ?
S15 Na2 Sn4 41.11(12) 2_676 2_676 ?
S10 Na2 Sn4 132.9(3) . 2_676 ?
S19 Na2 Sn4 140.2(3) 1_556 2_676 ?
S4 Na2 Sn4 82.88(17) 2_676 2_676 ?
S16 Na2 Sn4 40.98(12) 2_676 2_676 ?
Sn2 Na2 Sn4 112.49(19) . 2_676 ?
S18 Na2 Sn15 141.7(3) . 2_676 ?
S15 Na2 Sn15 39.13(12) 2_676 2_676 ?
S10 Na2 Sn15 135.2(2) . 2_676 ?
S19 Na2 Sn15 93.5(2) 1_556 2_676 ?
S4 Na2 Sn15 39.18(11) 2_676 2_676 ?
S16 Na2 Sn15 82.11(17) 2_676 2_676 ?
Sn2 Na2 Sn15 171.8(2) . 2_676 ?
Sn4 Na2 Sn15 62.80(12) 2_676 2_676 ?
S18 Na2 Na8D 50.8(5) . 2_777 ?
S15 Na2 Na8D 75.5(5) 2_676 2_777 ?
S10 Na2 Na8D 113.5(5) . 2_777 ?
S19 Na2 Na8D 55.1(3) 1_556 2_777 ?
S4 Na2 Na8D 136.5(6) 2_676 2_777 ?
S16 Na2 Na8D 130.4(4) 2_676 2_777 ?
Sn2 Na2 Na8D 84.3(5) . 2_777 ?
Sn4 Na2 Na8D 97.1(4) 2_676 2_777 ?
Sn15 Na2 Na8D 102.7(5) 2_676 2_777 ?
S18 Na2 Na7A 138.6(3) . 2_676 ?
S15 Na2 Na7A 89.0(3) 2_676 2_676 ?
S10 Na2 Na7A 91.3(3) . 2_676 ?
S19 Na2 Na7A 48.0(2) 1_556 2_676 ?
S4 Na2 Na7A 50.57(19) 2_676 2_676 ?
S16 Na2 Na7A 125.6(2) 2_676 2_676 ?
Sn2 Na2 Na7A 125.7(3) . 2_676 ?
Sn4 Na2 Na7A 121.2(3) 2_676 2_676 ?
Sn15 Na2 Na7A 58.4(2) 2_676 2_676 ?
Na8D Na2 Na7A 96.2(4) 2_777 2_676 ?
S18 Na2 Na5 131.2(3) . . ?
S15 Na2 Na5 125.3(3) 2_676 . ?
S10 Na2 Na5 48.3(3) . . ?
S19 Na2 Na5 89.0(3) 1_556 . ?
S4 Na2 Na5 48.6(3) 2_676 . ?
S16 Na2 Na5 86.1(3) 2_676 . ?
Sn2 Na2 Na5 90.0(3) . . ?
Sn4 Na2 Na5 118.7(3) 2_676 . ?
Sn15 Na2 Na5 87.0(3) 2_676 . ?
Na8D Na2 Na5 142.9(4) 2_777 . ?
Na7A Na2 Na5 58.4(3) 2_676 . ?
S3 Na3 S7 176.9(4) . 2_665 ?
S3 Na3 S3 96.4(3) . 2_665 ?
S7 Na3 S3 80.5(3) 2_665 2_665 ?
S3 Na3 S11 80.4(2) . . ?
S7 Na3 S11 100.3(3) 2_665 . ?
S3 Na3 S11 98.2(3) 2_665 . ?
S3 Na3 S13 81.0(3) . . ?
S7 Na3 S13 102.2(3) 2_665 . ?
S3 Na3 S13 177.1(4) 2_665 . ?
S11 Na3 S13 82.4(2) . . ?
S3 Na3 S6 95.6(3) . 2_665 ?
S7 Na3 S6 83.5(2) 2_665 2_665 ?
S3 Na3 S6 78.3(2) 2_665 2_665 ?
S11 Na3 S6 174.4(3) . 2_665 ?
S13 Na3 S6 100.9(3) . 2_665 ?
S3 Na3 Sn1 136.5(3) . 2_665 ?
S7 Na3 Sn1 43.41(14) 2_665 2_665 ?
S3 Na3 Sn1 87.1(2) 2_665 2_665 ?
S11 Na3 Sn1 142.2(3) . 2_665 ?
S13 Na3 Sn1 94.2(2) . 2_665 ?
S6 Na3 Sn1 42.62(13) 2_665 2_665 ?
S3 Na3 Co5 40.88(15) . . ?
S7 Na3 Co5 142.1(3) 2_665 . ?
S3 Na3 Co5 136.0(3) 2_665 . ?
S11 Na3 Co5 86.1(2) . . ?
S13 Na3 Co5 41.21(15) . . ?
S6 Na3 Co5 93.4(3) 2_665 . ?
Sn1 Na3 Co5 115.7(3) 2_665 . ?
S3 Na3 Sn13 135.9(3) . 2_665 ?
S7 Na3 Sn13 41.11(15) 2_665 2_665 ?
S3 Na3 Sn13 40.77(15) 2_665 2_665 ?
S11 Na3 Sn13 93.9(3) . 2_665 ?
S13 Na3 Sn13 142.1(3) . 2_665 ?
S6 Na3 Sn13 86.2(2) 2_665 2_665 ?
Sn1 Na3 Sn13 66.09(16) 2_665 2_665 ?
Co5 Na3 Sn13 176.7(3) . 2_665 ?
S3 Na3 Co3 135.9(3) . 2_665 ?
S7 Na3 Co3 41.11(15) 2_665 2_665 ?
S3 Na3 Co3 40.77(15) 2_665 2_665 ?
S11 Na3 Co3 93.9(3) . 2_665 ?
S13 Na3 Co3 142.1(3) . 2_665 ?
S6 Na3 Co3 86.2(2) 2_665 2_665 ?
Sn1 Na3 Co3 66.09(16) 2_665 2_665 ?
Co5 Na3 Co3 176.7(3) . 2_665 ?
Sn13 Na3 Co3 0.00(5) 2_665 2_665 ?
S3 Na3 Co2 40.65(13) . . ?
S7 Na3 Co2 139.3(3) 2_665 . ?
S3 Na3 Co2 92.4(2) 2_665 . ?
S11 Na3 Co2 40.77(13) . . ?
S13 Na3 Co2 86.2(2) . . ?
S6 Na3 Co2 134.4(3) 2_665 . ?
Sn1 Na3 Co2 177.1(3) 2_665 . ?
Co5 Na3 Co2 62.95(15) . . ?
Sn13 Na3 Co2 115.1(3) 2_665 . ?
Co3 Na3 Co2 115.1(3) 2_665 . ?
S9 Na4 S17 93.7(4) . 1_565 ?
S9 Na4 S8 172.8(6) . 2_776 ?
S17 Na4 S8 92.7(4) 1_565 2_776 ?
S9 Na4 S1 103.8(4) . 2_776 ?
S17 Na4 S1 103.8(5) 1_565 2_776 ?
S8 Na4 S1 77.9(3) 2_776 2_776 ?
S9 Na4 S12 76.0(3) . . ?
S17 Na4 S12 83.4(4) 1_565 . ?
S8 Na4 S12 101.5(4) 2_776 . ?
S1 Na4 S12 172.9(5) 2_776 . ?
S9 Na4 S9 92.4(4) . 2_776 ?
S17 Na4 S9 173.5(5) 1_565 2_776 ?
S8 Na4 S9 81.0(4) 2_776 2_776 ?
S1 Na4 S9 76.7(3) 2_776 2_776 ?
S12 Na4 S9 96.1(4) . 2_776 ?
S9 Na4 Na8C 126.2(7) . 2_776 ?
S17 Na4 Na8C 52.4(5) 1_565 2_776 ?
S8 Na4 Na8C 56.3(5) 2_776 2_776 ?
S1 Na4 Na8C 122.5(7) 2_776 2_776 ?
S12 Na4 Na8C 61.4(6) . 2_776 ?
S9 Na4 Na8C 121.8(6) 2_776 2_776 ?
S9 Na4 Sn2 131.0(5) . 2_776 ?
S17 Na4 Sn2 132.1(4) 1_565 2_776 ?
S8 Na4 Sn2 41.89(19) 2_776 2_776 ?
S1 Na4 Sn2 83.8(3) 2_776 2_776 ?
S12 Na4 Sn2 91.0(4) . 2_776 ?
S9 Na4 Sn2 41.42(19) 2_776 2_776 ?
Na8C Na4 Sn2 83.3(5) 2_776 2_776 ?
S9 Na4 Sn11 143.2(5) . 2_776 ?
S17 Na4 Sn11 91.9(4) 1_565 2_776 ?
S8 Na4 Sn11 39.77(18) 2_776 2_776 ?
S1 Na4 Sn11 39.77(18) 2_776 2_776 ?
S12 Na4 Sn11 140.9(4) . 2_776 ?
S9 Na4 Sn11 84.5(3) 2_776 2_776 ?
Na8C Na4 Sn11 85.0(6) 2_776 2_776 ?
Sn2 Na4 Sn11 63.9(2) 2_776 2_776 ?
S9 Na4 Co1 143.2(5) . 2_776 ?
S17 Na4 Co1 91.9(4) 1_565 2_776 ?
S8 Na4 Co1 39.77(18) 2_776 2_776 ?
S1 Na4 Co1 39.77(18) 2_776 2_776 ?
S12 Na4 Co1 140.9(4) . 2_776 ?
S9 Na4 Co1 84.5(3) 2_776 2_776 ?
Na8C Na4 Co1 85.0(6) 2_776 2_776 ?
Sn2 Na4 Co1 63.9(2) 2_776 2_776 ?
Sn11 Na4 Co1 0.00(5) 2_776 2_776 ?
S9 Na4 Sn14 93.5(3) . 2_776 ?
S17 Na4 Sn14 142.4(5) 1_565 2_776 ?
S8 Na4 Sn14 83.5(3) 2_776 2_776 ?
S1 Na4 Sn14 38.80(18) 2_776 2_776 ?
S12 Na4 Sn14 134.1(4) . 2_776 ?
S9 Na4 Sn14 38.97(17) 2_776 2_776 ?
Na8C Na4 Sn14 139.7(6) 2_776 2_776 ?
Sn2 Na4 Sn14 62.5(2) 2_776 2_776 ?
Sn11 Na4 Sn14 61.9(2) 2_776 2_776 ?
Co1 Na4 Sn14 61.9(2) 2_776 2_776 ?
S9 Na4 Na1A 97.4(5) . 1_565 ?
S17 Na4 Na1A 52.0(3) 1_565 1_565 ?
S8 Na4 Na1A 89.2(4) 2_776 1_565 ?
S1 Na4 Na1A 52.4(3) 2_776 1_565 ?
S12 Na4 Na1A 134.8(5) . 1_565 ?
S9 Na4 Na1A 129.0(5) 2_776 1_565 ?
Na8C Na4 Na1A 91.2(6) 2_776 1_565 ?
Sn2 Na4 Na1A 122.8(4) 2_776 1_565 ?
Sn11 Na4 Na1A 58.9(3) 2_776 1_565 ?
Co1 Na4 Na1A 58.9(3) 2_776 1_565 ?
Sn14 Na4 Na1A 90.4(4) 2_776 1_565 ?
O1A Na5 O3A 67.7(13) . . ?
O1A Na5 S16 96.8(8) . . ?
O3A Na5 S16 60.5(12) . . ?
O1A Na5 S10 85.1(7) . . ?
O3A Na5 S10 125.5(12) . . ?
S16 Na5 S10 78.2(4) . . ?
O1A Na5 S10 164.9(9) . 2_676 ?
O3A Na5 S10 123.4(12) . 2_676 ?
S16 Na5 S10 97.8(5) . 2_676 ?
S10 Na5 S10 94.3(5) . 2_676 ?
O1A Na5 S4 86.7(7) . 2_676 ?
O3A Na5 S4 123.5(13) . 2_676 ?
S16 Na5 S4 175.6(7) . 2_676 ?
S10 Na5 S4 99.5(5) . 2_676 ?
S10 Na5 S4 78.6(4) 2_676 2_676 ?
O1A Na5 S9 98.3(8) . 2_676 ?
O3A Na5 S9 57.8(11) . 2_676 ?
S16 Na5 S9 103.0(5) . 2_676 ?
S10 Na5 S9 176.2(6) . 2_676 ?
S10 Na5 S9 82.0(4) 2_676 2_676 ?
S4 Na5 S9 79.0(4) 2_676 2_676 ?
O1A Na5 Na7B 21.3(9) . 2_676 ?
O3A Na5 Na7B 75.3(13) . 2_676 ?
S16 Na5 Na7B 116.9(8) . 2_676 ?
S10 Na5 Na7B 96.0(7) . 2_676 ?
S10 Na5 Na7B 145.1(8) 2_676 2_676 ?
S4 Na5 Na7B 66.9(7) 2_676 2_676 ?
S9 Na5 Na7B 86.6(7) 2_676 2_676 ?
O1A Na5 Sn2 140.1(9) . 2_676 ?
O3A Na5 Sn2 85.0(11) . 2_676 ?
S16 Na5 Sn2 94.0(4) . 2_676 ?
S10 Na5 Sn2 134.8(6) . 2_676 ?
S10 Na5 Sn2 42.1(2) 2_676 2_676 ?
S4 Na5 Sn2 85.0(4) 2_676 2_676 ?
S9 Na5 Sn2 41.8(2) 2_676 2_676 ?
Na7B Na5 Sn2 126.0(8) 2_676 2_676 ?
O1A Na5 Sn14 85.6(7) . 2_676 ?
O3A Na5 Sn14 86.5(12) . 2_676 ?
S16 Na5 Sn14 142.4(6) . 2_676 ?
S10 Na5 Sn14 139.2(5) . 2_676 ?
S10 Na5 Sn14 85.1(4) 2_676 2_676 ?
S4 Na5 Sn14 40.3(2) 2_676 2_676 ?
S9 Na5 Sn14 39.9(2) 2_676 2_676 ?
Na7B Na5 Sn14 65.6(7) 2_676 2_676 ?
Sn2 Na5 Sn14 63.4(3) 2_676 2_676 ?
O1A Na5 Sn16 125.2(8) . 2_676 ?
O3A Na5 Sn16 143.0(12) . 2_676 ?
S16 Na5 Sn16 135.9(5) . 2_676 ?
S10 Na5 Sn16 91.4(4) . 2_676 ?
S10 Na5 Sn16 39.8(2) 2_676 2_676 ?
S4 Na5 Sn16 40.0(2) 2_676 2_676 ?
S9 Na5 Sn16 85.3(4) 2_676 2_676 ?
Na7B Na5 Sn16 106.7(7) 2_676 2_676 ?
Sn2 Na5 Sn16 63.6(3) 2_676 2_676 ?
Sn14 Na5 Sn16 62.8(2) 2_676 2_676 ?
O2A Na6A S18 104.5(8) 1_565 . ?
O2A Na6A S1 80.2(7) 1_565 2_776 ?
S18 Na6A S1 172.6(7) . 2_776 ?
O2A Na6A S11 104.4(8) 1_565 2_776 ?
S18 Na6A S11 105.5(4) . 2_776 ?
S1 Na6A S11 78.5(3) 2_776 2_776 ?
O2A Na6A S12 156.0(8) 1_565 2_776 ?
S18 Na6A S12 97.1(4) . 2_776 ?
S1 Na6A S12 77.4(4) 2_776 2_776 ?
S11 Na6A S12 79.4(3) 2_776 2_776 ?
O2A Na6A S9 80.2(6) 1_565 . ?
S18 Na6A S9 79.3(3) . . ?
S1 Na6A S9 96.1(4) 2_776 . ?
S11 Na6A S9 172.0(6) 2_776 . ?
S12 Na6A S9 93.7(5) 2_776 . ?
O2A Na6A Sn12 85.0(6) 1_565 2_776 ?
S18 Na6A Sn12 145.1(5) . 2_776 ?
S1 Na6A Sn12 39.95(16) 2_776 2_776 ?
S11 Na6A Sn12 40.05(16) 2_776 2_776 ?
S12 Na6A Sn12 83.3(3) 2_776 2_776 ?
S9 Na6A Sn12 135.6(4) . 2_776 ?
O2A Na6A Sn14 116.8(7) 1_565 2_776 ?
S18 Na6A Sn14 134.2(5) . 2_776 ?
S1 Na6A Sn14 39.3(2) 2_776 2_776 ?
S11 Na6A Sn14 83.6(3) 2_776 2_776 ?
S12 Na6A Sn14 39.5(2) 2_776 2_776 ?
S9 Na6A Sn14 88.4(4) . 2_776 ?
Sn12 Na6A Sn14 61.7(2) 2_776 2_776 ?
O2A Na6A Sn2 100.5(7) 1_565 . ?
S18 Na6A Sn2 40.15(18) . . ?
S1 Na6A Sn2 133.9(5) 2_776 . ?
S11 Na6A Sn2 142.3(4) 2_776 . ?
S12 Na6A Sn2 89.1(4) 2_776 . ?
S9 Na6A Sn2 40.44(17) . . ?
Sn12 Na6A Sn2 171.3(6) 2_776 . ?
Sn14 Na6A Sn2 109.6(4) 2_776 . ?
O2A Na6A Sn3 144.4(8) 1_565 2_776 ?
S18 Na6A Sn3 94.6(3) . 2_776 ?
S1 Na6A Sn3 84.4(3) 2_776 2_776 ?
S11 Na6A Sn3 40.73(17) 2_776 2_776 ?
S12 Na6A Sn3 40.77(18) 2_776 2_776 ?
S9 Na6A Sn3 133.5(5) . 2_776 ?
Sn12 Na6A Sn3 63.2(2) 2_776 2_776 ?
Sn14 Na6A Sn3 63.1(2) 2_776 2_776 ?
Sn2 Na6A Sn3 113.2(3) . 2_776 ?
O2A Na6A Na1A 29.4(6) 1_565 1_565 ?
S18 Na6A Na1A 133.9(5) . 1_565 ?
S1 Na6A Na1A 51.1(3) 2_776 1_565 ?
S11 Na6A Na1A 91.7(4) 2_776 1_565 ?
S12 Na6A Na1A 128.4(5) 2_776 1_565 ?
S9 Na6A Na1A 89.4(3) . 1_565 ?
Sn12 Na6A Na1A 60.5(3) 2_776 1_565 ?
Sn14 Na6A Na1A 89.4(4) 2_776 1_565 ?
Sn2 Na6A Na1A 122.5(4) . 1_565 ?
Sn3 Na6A Na1A 123.6(4) 2_776 1_565 ?
O2A Na6A Na4 69.9(7) 1_565 . ?
S18 Na6A Na4 125.4(5) . . ?
S1 Na6A Na4 50.4(3) 2_776 . ?
S11 Na6A Na4 128.9(4) 2_776 . ?
S12 Na6A Na4 89.1(5) 2_776 . ?
S9 Na6A Na4 46.1(3) . . ?
Sn12 Na6A Na4 89.5(3) 2_776 . ?
Sn14 Na6A Na4 58.7(3) 2_776 . ?
Sn2 Na6A Na4 86.1(4) . . ?
Sn3 Na6A Na4 121.8(5) 2_776 . ?
Na1A Na6A Na4 57.9(4) 1_565 . ?
O1A Na7A S19 83.9(6) 2_676 2_675 ?
O1A Na7A S13 105.1(6) 2_676 2_675 ?
S19 Na7A S13 80.4(3) 2_675 2_675 ?
O1A Na7A S12 97.8(6) 2_676 . ?
S19 Na7A S12 177.2(5) 2_675 . ?
S13 Na7A S12 101.3(3) 2_675 . ?
O1A Na7A S4 79.7(5) 2_676 . ?
S19 Na7A S4 100.4(3) 2_675 . ?
S13 Na7A S4 175.2(5) 2_675 . ?
S12 Na7A S4 77.7(2) . . ?
O1A Na7A S13 156.7(6) 2_676 . ?
S19 Na7A S13 97.2(4) 2_675 . ?
S13 Na7A S13 98.0(3) 2_675 . ?
S12 Na7A S13 80.4(3) . . ?
S4 Na7A S13 77.2(3) . . ?
O1A Na7A Sn3 104.0(6) 2_676 2_675 ?
S19 Na7A Sn3 40.36(14) 2_675 2_675 ?
S13 Na7A Sn3 41.55(14) 2_675 2_675 ?
S12 Na7A Sn3 140.7(3) . 2_675 ?
S4 Na7A Sn3 137.9(4) . 2_675 ?
S13 Na7A Sn3 91.2(3) . 2_675 ?
O1A Na7A Sn3 138.7(6) 2_676 . ?
S19 Na7A Sn3 136.6(4) 2_675 . ?
S13 Na7A Sn3 92.0(3) 2_675 . ?
S12 Na7A Sn3 41.41(16) . . ?
S4 Na7A Sn3 84.2(3) . . ?
S13 Na7A Sn3 41.29(16) . . ?
Sn3 Na7A Sn3 113.3(3) 2_675 . ?
O1A Na7A Na5 29.8(5) 2_676 2_676 ?
S19 Na7A Na5 92.0(4) 2_675 2_676 ?
S13 Na7A Na5 134.9(5) 2_675 2_676 ?
S12 Na7A Na5 88.4(3) . 2_676 ?
S4 Na7A Na5 50.0(3) . 2_676 ?
S13 Na7A Na5 127.2(4) . 2_676 ?
Sn3 Na7A Na5 125.4(4) 2_675 2_676 ?
Sn3 Na7A Na5 121.1(3) . 2_676 ?
O1A Na7A Na2 76.1(6) 2_676 2_676 ?
S19 Na7A Na2 49.2(2) 2_675 2_676 ?
S13 Na7A Na2 129.5(3) 2_675 2_676 ?
S12 Na7A Na2 128.9(3) . 2_676 ?
S4 Na7A Na2 51.2(2) . 2_676 ?
S13 Na7A Na2 87.0(3) . 2_676 ?
Sn3 Na7A Na2 88.4(2) 2_675 2_676 ?
Sn3 Na7A Na2 120.7(3) . 2_676 ?
Na5 Na7A Na2 61.2(3) 2_676 2_676 ?
O2A Na1A S5 101.2(8) . . ?
O2A Na1A S17 86.3(7) . . ?
S5 Na1A S17 81.0(3) . . ?
O2A Na1A S5 160.2(9) . 2_766 ?
S5 Na1A S5 98.2(3) . 2_766 ?
S17 Na1A S5 92.9(5) . 2_766 ?
O2A Na1A S1 82.3(7) . 2_766 ?
S5 Na1A S1 176.1(5) . 2_766 ?
S17 Na1A S1 101.1(5) . 2_766 ?
S5 Na1A S1 78.4(4) 2_766 2_766 ?
O2A Na1A S6 99.1(8) . 2_766 ?
S5 Na1A S6 102.1(4) . 2_766 ?
S17 Na1A S6 173.1(6) . 2_766 ?
S5 Na1A S6 80.6(3) 2_766 2_766 ?
S1 Na1A S6 75.5(3) 2_766 2_766 ?
O2A Na1A Sn1 140.2(8) . 2_766 ?
S5 Na1A Sn1 92.3(3) . 2_766 ?
S17 Na1A Sn1 133.1(5) . 2_766 ?
S5 Na1A Sn1 41.86(18) 2_766 2_766 ?
S1 Na1A Sn1 83.8(3) 2_766 2_766 ?
S6 Na1A Sn1 41.16(17) 2_766 2_766 ?
O2A Na1A Co1 119.9(8) . 2_766 ?
S5 Na1A Co1 137.4(4) . 2_766 ?
S17 Na1A Co1 90.3(4) . 2_766 ?
S5 Na1A Co1 40.3(2) 2_766 2_766 ?
S1 Na1A Co1 39.7(2) 2_766 2_766 ?
S6 Na1A Co1 83.3(3) 2_766 2_766 ?
Sn1 Na1A Co1 64.0(2) 2_766 2_766 ?
O2A Na1A Sn11 119.9(8) . 2_766 ?
S5 Na1A Sn11 137.4(4) . 2_766 ?
S17 Na1A Sn11 90.3(4) . 2_766 ?
S5 Na1A Sn11 40.3(2) 2_766 2_766 ?
S1 Na1A Sn11 39.7(2) 2_766 2_766 ?
S6 Na1A Sn11 83.3(3) 2_766 2_766 ?
Sn1 Na1A Sn11 64.0(2) 2_766 2_766 ?
Co1 Na1A Sn11 0.00(9) 2_766 2_766 ?
O2A Na1A Sn1 100.5(7) . . ?
S5 Na1A Sn1 41.62(16) . . ?
S17 Na1A Sn1 40.05(16) . . ?
S5 Na1A Sn1 91.3(3) 2_766 . ?
S1 Na1A Sn1 139.8(5) 2_766 . ?
S6 Na1A Sn1 141.5(4) 2_766 . ?
Sn1 Na1A Sn1 113.9(3) 2_766 . ?
Co1 Na1A Sn1 114.1(4) 2_766 . ?
Sn11 Na1A Sn1 114.1(4) 2_766 . ?
O2A Na1A Na4 74.6(8) . 1_545 ?
S5 Na1A Na4 130.5(4) . 1_545 ?
S17 Na1A Na4 49.8(3) . 1_545 ?
S5 Na1A Na4 89.8(5) 2_766 1_545 ?
S1 Na1A Na4 52.0(3) 2_766 1_545 ?
S6 Na1A Na4 127.4(4) 2_766 1_545 ?
Sn1 Na1A Na4 122.9(5) 2_766 1_545 ?
Co1 Na1A Na4 58.9(3) 2_766 1_545 ?
Sn11 Na1A Na4 58.9(3) 2_766 1_545 ?
Sn1 Na1A Na4 89.7(4) . 1_545 ?
O2A Na1A Sn12 84.3(7) . 2_766 ?
S5 Na1A Sn12 139.7(5) . 2_766 ?
S17 Na1A Sn12 139.3(5) . 2_766 ?
S5 Na1A Sn12 83.5(3) 2_766 2_766 ?
S1 Na1A Sn12 38.40(15) 2_766 2_766 ?
S6 Na1A Sn12 38.18(15) 2_766 2_766 ?
Sn1 Na1A Sn12 62.42(19) 2_766 2_766 ?
Co1 Na1A Sn12 61.3(2) 2_766 2_766 ?
Sn11 Na1A Sn12 61.3(2) 2_766 2_766 ?
Sn1 Na1A Sn12 174.8(5) . 2_766 ?
Na4 Na1A Sn12 89.6(3) 1_545 2_766 ?
Na5 O1A Na7A 115.5(10) . 2_676 ?
Na1A O2A Na6A 118.1(11) . 1_545 ?
S18 Na6B S11 110.8(16) . 2_776 ?
S18 Na6B S20 100.2(12) . 2_676 ?
S11 Na6B S20 81.1(9) 2_776 2_676 ?
S18 Na6B Sn12 147.1(16) . 2_776 ?
S11 Na6B Sn12 39.6(5) 2_776 2_776 ?
S20 Na6B Sn12 89.8(10) 2_676 2_776 ?
S13 Na7B S12 103.3(13) 2_675 . ?
S13 Na7B S17 97.5(8) 2_675 1_565 ?
S12 Na7B S17 79.1(8) . 1_565 ?
S13 Na7B S19 77.5(8) 2_675 2_675 ?
S12 Na7B S19 139.3(12) . 2_675 ?
S17 Na7B S19 141.6(14) 1_565 2_675 ?
S13 Na7B Na5 163.7(16) 2_675 2_676 ?
S12 Na7B Na5 92.8(9) . 2_676 ?
S17 Na7B Na5 82.4(8) 1_565 2_676 ?
S19 Na7B Na5 92.3(9) 2_675 2_676 ?
S19 Na1B S14 143.0(11) 1_556 2_666 ?
S19 Na1B S8 123.3(10) 1_556 . ?
S14 Na1B S8 93.3(8) 2_666 . ?
S19 Na1B S7 89.7(8) 1_556 2_666 ?
S14 Na1B S7 67.7(6) 2_666 2_666 ?
S8 Na1B S7 129.8(10) . 2_666 ?
O5C Na8C O6C 117(2) . . ?
O5C Na8C S17 78.8(19) . 2_766 ?
O6C Na8C S17 159.9(19) . 2_766 ?
O5C Na8C S8 72.0(18) . . ?
O6C Na8C S8 78.5(10) . . ?
S17 Na8C S8 95.4(11) 2_766 . ?
O5C Na8C S12 157(2) . 2_776 ?
O6C Na8C S12 79.8(11) . 2_776 ?
S17 Na8C S12 82.0(8) 2_766 2_776 ?
S8 Na8C S12 97.1(11) . 2_776 ?
O5C Na8C Na4 102(2) . 2_776 ?
O6C Na8C Na4 105.8(14) . 2_776 ?
S17 Na8C Na4 56.1(7) 2_766 2_776 ?
S8 Na8C Na4 56.2(7) . 2_776 ?
S12 Na8C Na4 55.8(7) 2_776 2_776 ?
O5C Na8C Na9C 42.8(18) . . ?
O6C Na8C Na9C 75.5(11) . . ?
S17 Na8C Na9C 121.5(11) 2_766 . ?
S8 Na8C Na9C 73.2(7) . . ?
S12 Na8C Na9C 154.7(9) 2_776 . ?
Na4 Na8C Na9C 127.1(10) 2_776 . ?
O5C Na9C S20 92.6(15) . 2_666 ?
O5C Na9C O4C 95.0(14) . . ?
S20 Na9C O4C 158.2(11) 2_666 . ?
O5C Na9C S20 150.5(14) . 1_656 ?
S20 Na9C S20 92.8(8) 2_666 1_656 ?
O4C Na9C S20 90.5(11) . 1_656 ?
O5C Na9C S14 110.8(13) . 2_666 ?
S20 Na9C S14 78.1(5) 2_666 2_666 ?
O4C Na9C S14 80.0(9) . 2_666 ?
S20 Na9C S14 98.7(10) 1_656 2_666 ?
O5C Na9C S15 76.3(13) . 1_656 ?
S20 Na9C S15 104.9(8) 2_666 1_656 ?
O4C Na9C S15 96.7(8) . 1_656 ?
S20 Na9C S15 74.2(5) 1_656 1_656 ?
S14 Na9C S15 172.3(13) 2_666 1_656 ?
O5C Na9C Sn4 110.7(14) . 2_666 ?
S20 Na9C Sn4 38.9(3) 2_666 2_666 ?
O4C Na9C Sn4 119.5(10) . 2_666 ?
S20 Na9C Sn4 91.4(8) 1_656 2_666 ?
S14 Na9C Sn4 40.0(3) 2_666 2_666 ?
S15 Na9C Sn4 141.4(8) 1_656 2_666 ?
O5C Na9C Na8C 27.6(12) . . ?
S20 Na9C Na8C 117.6(12) 2_666 . ?
O4C Na9C Na8C 75.3(9) . . ?
S20 Na9C Na8C 130.1(8) 1_656 . ?
S14 Na9C Na8C 124.4(10) 2_666 . ?
S15 Na9C Na8C 60.8(7) 1_656 . ?
Sn4 Na9C Na8C 137.4(10) 2_666 . ?
O5C Na9C Na9C 132.3(18) . 2_767 ?
S20 Na9C Na9C 47.3(5) 2_666 2_767 ?
O4C Na9C Na9C 132.1(18) . 2_767 ?
S20 Na9C Na9C 45.5(7) 1_656 2_767 ?
S14 Na9C Na9C 88.0(9) 2_666 2_767 ?
S15 Na9C Na9C 89.1(7) 1_656 2_767 ?
Sn4 Na9C Na9C 57.4(5) 2_666 2_767 ?
Na8C Na9C Na9C 143.6(13) . 2_767 ?
Na8C O5C Na9C 110(2) . . ?
O6D Na8D Na8D 169.6(15) . 2_777 ?
O6D Na8D S18 107.1(12) . . ?
Na8D Na8D S18 63.8(8) 2_777 . ?
O6D Na8D S18 127.9(12) . 2_777 ?
Na8D Na8D S18 61.0(9) 2_777 2_777 ?
S18 Na8D S18 124.8(12) . 2_777 ?
O6D Na8D S19 74.5(11) . 2_776 ?
Na8D Na8D S19 102.7(11) 2_777 2_776 ?
S18 Na8D S19 106.7(6) . 2_776 ?
S18 Na8D S19 85.5(5) 2_777 2_776 ?
O6D Na8D Na2 82.7(11) . 2_777 ?
Na8D Na8D Na2 103.3(11) 2_777 2_777 ?
S18 Na8D Na2 152.6(8) . 2_777 ?
S18 Na8D Na2 49.1(3) 2_777 2_777 ?
S19 Na8D Na2 50.2(3) 2_776 2_777 ?
O5D Na9D S8 83.3(13) . . ?
O5D Na9D S20 122.3(15) . 2_666 ?
S8 Na9D S20 147.7(8) . 2_666 ?

loop_
_geom_bond_atom_site_label_1
_geom_bond_atom_site_label_2
_geom_bond_distance
_geom_bond_site_symmetry_2
_geom_bond_publ_flag
Sn1 S17 2.349(5) . ?
Sn1 S6 2.420(4) . ?
Sn1 S5 2.431(4) . ?
Sn1 S7 2.447(4) . ?
Sn1 Na3 3.515(8) 2_665 ?
Sn1 Na1A 3.607(12) 2_766 ?
Sn1 Na1A 3.635(11) . ?
Sn1 Na1 3.653(8) . ?
Sn2 S18 2.363(4) . ?
Sn2 S9 2.412(4) . ?
Sn2 S8 2.417(4) . ?
Sn2 S10 2.421(5) . ?
Sn2 Na2 3.567(7) . ?
Sn2 Na5 3.574(15) 2_676 ?
Sn2 Na4 3.590(14) 2_776 ?
Sn2 Na6A 3.665(12) . ?
Sn3 S19 2.359(4) . ?
Sn3 S11 2.422(4) . ?
Sn3 S13 2.430(4) . ?
Sn3 S12 2.431(4) . ?
Sn3 Na3 3.570(8) . ?
Sn3 Na7A 3.636(9) 2_675 ?
Sn3 Na7A 3.647(11) . ?
Sn3 Na6A 3.689(13) 2_776 ?
Sn4 S20 2.348(5) . ?
Sn4 S14 2.420(4) . ?
Sn4 S15 2.423(4) . ?
Sn4 S16 2.441(5) . ?
Sn4 Na1 3.647(8) 2_666 ?
Sn4 Na2 3.675(7) 2_676 ?
Sn4 Na9C 3.73(2) 2_666 ?
Co1 S8 2.318(5) . ?
Co1 S1 2.322(4) . ?
Co1 S2 2.349(4) . ?
Co1 S5 2.351(4) . ?
Co1 Na1A 3.608(16) 2_766 ?
Co1 Na4 3.608(14) 2_776 ?
Co2 S3 2.334(4) . ?
Co2 S6 2.335(4) . ?
Co2 S1 2.338(4) . ?
Co2 S11 2.349(4) . ?
Co2 Na3 3.565(8) . ?
Co3 S14 2.336(4) . ?
Co3 S3 2.337(4) . ?
Co3 S2 2.345(4) . ?
Co3 S7 2.347(4) . ?
Co3 Na3 3.547(10) 2_665 ?
Co4 S1 2.320(4) . ?
Co4 S9 2.335(5) . ?
Co4 S12 2.342(4) . ?
Co4 S4 2.349(4) . ?
Co5 S3 2.329(4) . ?
Co5 S15 2.335(4) . ?
Co5 S4 2.347(4) . ?
Co5 S13 2.357(4) . ?
Co5 Na3 3.536(10) . ?
Co6 S10 2.335(5) . ?
Co6 S16 2.336(4) . ?
Co6 S2 2.337(4) . ?
Co6 S4 2.349(4) . ?
S1 Na6A 3.010(13) 2_776 ?
S1 Na4 3.031(15) 2_776 ?
S1 Na1A 3.047(13) 2_766 ?
S2 Na1 3.052(9) 2_666 ?
S2 Na1 3.079(9) . ?
S3 Na3 2.938(9) . ?
S3 Na3 2.995(10) 2_665 ?
S4 Na5 2.985(15) 2_676 ?
S4 Na7A 3.074(11) . ?
S4 Na2 3.101(8) 2_676 ?
S5 Na1A 3.003(13) . ?
S5 Na1 3.017(9) . ?
S5 Na1A 3.029(15) 2_766 ?
S6 Na3 3.021(10) 2_665 ?
S6 Na1A 3.182(14) 2_766 ?
S7 Na3 2.943(10) 2_665 ?
S7 Na1 3.029(9) . ?
S7 Na1B 3.39(3) 2_666 ?
S8 Na4 2.986(14) 2_776 ?
S8 Na8C 2.99(3) . ?
S8 Na9D 3.23(2) . ?
S8 Na1B 3.35(3) . ?
S9 Na4 2.839(14) . ?
S9 Na5 3.044(17) 2_676 ?
S9 Na4 3.113(14) 2_776 ?
S9 Na6A 3.201(14) . ?
S10 Na5 2.951(17) . ?
S10 Na2 2.970(9) . ?
S10 Na5 2.984(17) 2_676 ?
S11 Na6B 2.96(4) 2_776 ?
S11 Na3 3.010(10) . ?
S11 Na6A 3.060(14) 2_776 ?
S12 Na7A 3.040(11) . ?
S12 Na4 3.092(15) . ?
S12 Na7B 3.11(4) . ?
S12 Na6A 3.125(17) 2_776 ?
S12 Na8C 3.28(4) 2_776 ?
S13 Na7B 2.86(3) 2_675 ?
S13 Na3 3.015(10) . ?
S13 Na7A 3.022(10) 2_675 ?
S13 Na7A 3.082(13) . ?
S14 Na1 2.970(9) 2_666 ?
S14 Na9C 3.18(2) 2_666 ?
S14 Na1B 3.21(3) 2_666 ?
S15 Na2 2.951(9) 2_676 ?
S15 Na9C 3.29(2) 1_454 ?
S16 Na5 2.924(15) . ?
S16 Na1 3.053(9) 2_666 ?
S16 Na2 3.163(8) 2_676 ?
S17 Na8C 2.77(3) 2_766 ?
S17 Na4 2.908(14) 1_545 ?
S17 Na1A 3.004(15) . ?
S17 Na7B 3.16(3) 1_545 ?
S18 Na6B 2.75(4) . ?
S18 Na6A 2.838(13) . ?
S18 Na8D 2.87(2) . ?
S18 Na2 2.866(8) . ?
S18 Na8D 2.94(2) 2_777 ?
S19 Na7A 2.920(11) 2_675 ?
S19 Na2 2.975(8) 1_554 ?
S19 Na1B 3.06(3) 1_554 ?
S19 Na8D 3.18(2) 2_776 ?
S19 Na7B 3.24(3) 2_675 ?
S20 Na9C 3.00(2) 2_666 ?
S20 Na6B 3.04(4) 2_676 ?
S20 Na9C 3.09(4) 1_454 ?
S20 Na9D 3.24(3) 2_666 ?
Na1 S14 2.970(9) 2_666 ?
Na1 S2 3.052(9) 2_666 ?
Na1 S16 3.053(9) 2_666 ?
Na1 Sn4 3.647(8) 2_666 ?
Na1 Sn13 3.685(8) 2_666 ?
Na1 Sn16 3.706(8) 2_666 ?
Na2 S15 2.951(9) 2_676 ?
Na2 S19 2.975(8) 1_556 ?
Na2 S4 3.101(8) 2_676 ?
Na2 S16 3.163(8) 2_676 ?
Na2 Sn4 3.675(7) 2_676 ?
Na2 Sn15 3.697(7) 2_676 ?
Na2 Na8D 3.74(2) 2_777 ?
Na2 Na7A 3.896(13) 2_676 ?
Na2 Na5 3.923(17) . ?
Na3 S7 2.943(10) 2_665 ?
Na3 S3 2.995(10) 2_665 ?
Na3 S6 3.021(10) 2_665 ?
Na3 Sn1 3.515(8) 2_665 ?
Na3 Sn13 3.547(10) 2_665 ?
Na3 Co3 3.547(10) 2_665 ?
Na4 S17 2.908(14) 1_565 ?
Na4 S8 2.986(14) 2_776 ?
Na4 S1 3.031(14) 2_776 ?
Na4 S9 3.113(14) 2_776 ?
Na4 Na8C 3.32(4) 2_776 ?
Na4 Sn2 3.590(14) 2_776 ?
Na4 Sn11 3.608(13) 2_776 ?
Na4 Co1 3.608(13) 2_776 ?
Na4 Sn14 3.694(13) 2_776 ?
Na4 Na1A 3.73(2) 1_565 ?
Na5 O1A 2.10(3) . ?
Na5 O3A 2.25(4) . ?
Na5 S10 2.984(17) 2_676 ?
Na5 S4 2.985(15) 2_676 ?
Na5 S9 3.044(17) 2_676 ?
Na5 Na7B 3.52(4) 2_676 ?
Na5 Sn2 3.574(15) 2_676 ?
Na5 Sn14 3.613(15) 2_676 ?
Na5 Sn16 3.640(16) 2_676 ?
Na6A O2A 2.33(3) 1_565 ?
Na6A S1 3.010(13) 2_776 ?
Na6A S11 3.060(14) 2_776 ?
Na6A S12 3.125(17) 2_776 ?
Na6A Sn12 3.623(12) 2_776 ?
Na6A Sn14 3.655(16) 2_776 ?
Na6A Sn3 3.689(13) 2_776 ?
Na6A Na1A 3.835(17) 1_565 ?
Na7A O1A 2.40(2) 2_676 ?
Na7A S19 2.920(11) 2_675 ?
Na7A S13 3.022(10) 2_675 ?
Na7A Sn3 3.636(9) 2_675 ?
Na7A Na5 3.813(18) 2_676 ?
Na7A Na2 3.896(13) 2_676 ?
Na1A O2A 2.14(3) . ?
Na1A S5 3.029(15) 2_766 ?
Na1A S1 3.047(13) 2_766 ?
Na1A S6 3.182(14) 2_766 ?
Na1A Sn1 3.607(12) 2_766 ?
Na1A Co1 3.608(16) 2_766 ?
Na1A Sn11 3.608(16) 2_766 ?
Na1A Na4 3.73(2) 1_545 ?
Na1A Sn12 3.760(11) 2_766 ?
O1A Na7A 2.40(2) 2_676 ?
O2A Na6A 2.33(3) 1_545 ?
Na6B S11 2.96(4) 2_776 ?
Na6B S20 3.04(4) 2_676 ?
Na6B Sn12 3.68(4) 2_776 ?
Na7B S13 2.86(3) 2_675 ?
Na7B S17 3.16(3) 1_565 ?
Na7B S19 3.24(3) 2_675 ?
Na7B Na5 3.52(4) 2_676 ?
Na1B S19 3.06(3) 1_556 ?
Na1B S14 3.21(3) 2_666 ?
Na1B S7 3.39(3) 2_666 ?
Na8C O5C 1.86(6) . ?
Na8C O6C 2.23(4) . ?
Na8C S17 2.77(3) 2_766 ?
Na8C S12 3.28(3) 2_776 ?
Na8C Na4 3.32(4) 2_776 ?
Na8C Na9C 3.79(5) . ?
Na9C O5C 2.73(6) . ?
Na9C S20 3.00(2) 2_666 ?
Na9C O4C 3.02(4) . ?
Na9C S20 3.09(4) 1_656 ?
Na9C S14 3.18(2) 2_666 ?
Na9C S15 3.29(2) 1_656 ?
Na9C Sn4 3.73(2) 2_666 ?
Na9C Na9C 4.20(6) 2_767 ?
Na8D O6D 2.35(5) . ?
Na8D Na8D 2.69(7) 2_777 ?
Na8D S18 2.94(2) 2_777 ?
Na8D S19 3.18(2) 2_776 ?
Na8D Na2 3.74(2) 2_777 ?
Na9D O5D 2.04(5) . ?
Na9D S20 3.24(3) 2_666 ?
